data_1527040
loop_
_publ_author_name
'Zhang, F.'
'Mori, T.'
'Leithe-Jasper, A.'
'Tanaka, T.'
'Xu, J.'
'Matsui, Y.'

_publ_section_title
;
 Novel rare-earth boron-rich solids
;
_journal_name_full 'Journal of Solid State Chemistry'
_journal_page_first 174
_journal_page_last 180
_journal_volume 159
_journal_year 2001
_chemical_formula_sum 'C2.15 B22.01 N0.84 Y0.74'
_chemical_name_systematic 'Y0.74 B22.01 C2.15 N0.84'
_space_group_IT_number 166
_symmetry_space_group_name_Hall '-R 3 2"'
_symmetry_space_group_name_H-M 'R -3 m :H'
_cell_angle_alpha 90
_cell_angle_beta 90
_cell_angle_gamma 120
_cell_formula_units_Z 6
_cell_length_a 5.623
_cell_length_b 5.623
_cell_length_c 44.785
_cell_volume 1226.307
_citation_journal_id_ASTM JSSCBI
_cod_data_source_file Zhang_JSSCBI_2001_1590.cif
_cod_data_source_block C2.15B22.01N0.84Y0.74
_cod_database_code 1527040

loop_
_symmetry_equiv_pos_as_xyz
x,y,z
-y,x-y,z
-x+y,-x,z
y,x,-z
-x,-x+y,-z
x-y,-y,-z
-x,-y,-z
y,-x+y,-z
x-y,x,-z
-y,-x,z
x,x-y,z
-x+y,y,z
x+2/3,y+1/3,z+1/3
-y+2/3,x-y+1/3,z+1/3
-x+y+2/3,-x+1/3,z+1/3
y+2/3,x+1/3,-z+1/3
-x+2/3,-x+y+1/3,-z+1/3
x-y+2/3,-y+1/3,-z+1/3
-x+2/3,-y+1/3,-z+1/3
y+2/3,-x+y+1/3,-z+1/3
x-y+2/3,x+1/3,-z+1/3
-y+2/3,-x+1/3,z+1/3
x+2/3,x-y+1/3,z+1/3
-x+y+2/3,y+1/3,z+1/3
x+1/3,y+2/3,z+2/3
-y+1/3,x-y+2/3,z+2/3
-x+y+1/3,-x+2/3,z+2/3
y+1/3,x+2/3,-z+2/3
-x+1/3,-x+y+2/3,-z+2/3
x-y+1/3,-y+2/3,-z+2/3
-x+1/3,-y+2/3,-z+2/3
y+1/3,-x+y+2/3,-z+2/3
x-y+1/3,x+2/3,-z+2/3
-y+1/3,-x+2/3,z+2/3
x+1/3,x-y+2/3,z+2/3
-x+y+1/3,y+2/3,z+2/3

loop_
_atom_site_label
_atom_site_type_symbol
_atom_site_fract_x
_atom_site_fract_y
_atom_site_fract_z
_atom_site_occupancy
_atom_site_U_iso_or_equiv
B4 B 0.438 0.562 0.379 1 0.0
N1 N 0 0 0.401 0.84 0.0
B5 B 0.6667 0.3333 0.454 1.01 0.0
B8 B 0.334 0.167 0.494 1 0.0
B6 B 0.499 0.501 0.417 1 0.0
C1 C 0.6667 0.3333 0.485 1.16 0.0
B3 B 0.151 0.302 0.404 1 0.0
C2 C 0.6667 0.3333 0.423 0.99 0.0
B7 B 0.102 0.898 0.468 1 0.0
B1 B 0.223 0.777 0.442 1 0.0
B2 B 0.557 0.443 0.349 1 0.0
Y1 Y 0 0 0.349 0.74 0.0
